data_4128499
loop_
_publ_author_name
'Wu, Ju'
'Dou, Yingchao'
'Guillot, R\'egis'
'Kouklovsky, Cyrille'
'Vincent, Guillaume'

_publ_section_title
;
 Electrochemical Dearomative 2,3-Difunctionalization of Indoles.
;
_journal_issue 7
_journal_name_full 'Journal of the American Chemical Society'
_journal_page_first 2832
_journal_page_last 2837
_journal_paper_doi 10.1021/jacs.8b13371
_journal_volume 141
_journal_year 2019
_chemical_formula_moiety 'C23 H28 N2 O5 S'
_chemical_formula_sum 'C23 H28 N2 O5 S'
_chemical_formula_weight 444.53
_space_group_crystal_system triclinic
_space_group_IT_number 2
_space_group_name_Hall '-P 1'
_space_group_name_H-M_alt 'P -1'
_atom_sites_solution_hydrogens geom
_audit_creation_method SHELXL-2018/3
_cell_angle_alpha 97.093(4)
_cell_angle_beta 96.892(4)
_cell_angle_gamma 116.882(3)
_cell_formula_units_Z 4
_cell_length_a 10.1411(10)
_cell_length_b 11.0449(12)
_cell_length_c 22.463(2)
_cell_measurement_reflns_used 9614
_cell_measurement_temperature 100(1)
_cell_measurement_theta_max 30.52
_cell_measurement_theta_min 2.30
_cell_volume 2182.6(4)
_computing_cell_refinement 'Bruker SAINT'
_computing_data_collection 'Bruker APEX3'
_computing_data_reduction 'Bruker SAINT'
_computing_structure_refinement 'SHELXL-2018/3 (Sheldrick, 2018)'
_computing_structure_solution 'SHELXS-97 (Sheldrick 2008)'
_diffrn_ambient_temperature 100(1)
_diffrn_measured_fraction_theta_full 1.000
_diffrn_measured_fraction_theta_max 0.998
_diffrn_measurement_device_type 'Bruker VENTURE PHOTON100 CMOS'
_diffrn_measurement_method '\f and \w scans'
_diffrn_radiation_probe x-ray
_diffrn_radiation_type MoK\a
_diffrn_radiation_wavelength 0.71073
_diffrn_reflns_av_R_equivalents 0.0800
_diffrn_reflns_av_unetI/netI 0.0401
_diffrn_reflns_Laue_measured_fraction_full 1.000
_diffrn_reflns_Laue_measured_fraction_max 0.998
_diffrn_reflns_limit_h_max 14
_diffrn_reflns_limit_h_min -14
_diffrn_reflns_limit_k_max 15
_diffrn_reflns_limit_k_min -15
_diffrn_reflns_limit_l_max 32
_diffrn_reflns_limit_l_min -32
_diffrn_reflns_number 148175
_diffrn_reflns_point_group_measured_fraction_full 1.000
_diffrn_reflns_point_group_measured_fraction_max 0.998
_diffrn_reflns_theta_full 25.000
_diffrn_reflns_theta_max 30.610
_diffrn_reflns_theta_min 2.129
_exptl_absorpt_coefficient_mu 0.186
_exptl_absorpt_correction_T_max 0.9989
_exptl_absorpt_correction_T_min 0.9618
_exptl_absorpt_correction_type multi-scan
_exptl_absorpt_process_details 'APEX 3 BRUKER'
_exptl_crystal_colour colorless
_exptl_crystal_density_diffrn 1.353
_exptl_crystal_description plate
_exptl_crystal_F_000 944
_exptl_crystal_size_max 0.130
_exptl_crystal_size_mid 0.100
_exptl_crystal_size_min 0.030
_refine_diff_density_max 0.415
_refine_diff_density_min -0.505
_refine_diff_density_rms 0.056
_refine_ls_extinction_method none
_refine_ls_goodness_of_fit_ref 1.036
_refine_ls_hydrogen_treatment constr
_refine_ls_matrix_type full
_refine_ls_number_parameters 567
_refine_ls_number_reflns 13402
_refine_ls_number_restraints 0
_refine_ls_restrained_S_all 1.036
_refine_ls_R_factor_all 0.0573
_refine_ls_R_factor_gt 0.0380
_refine_ls_shift/su_max 0.001
_refine_ls_shift/su_mean 0.000
_refine_ls_structure_factor_coef Fsqd
_refine_ls_weighting_details 'w=1/[\s^2^(Fo^2^)+(0.0449P)^2^+0.6422P] where P=(Fo^2^+2Fc^2^)/3'
_refine_ls_weighting_scheme calc
_refine_ls_wR_factor_gt 0.0900
_refine_ls_wR_factor_ref 0.0959
_reflns_Friedel_coverage 0.000
_reflns_number_gt 10321
_reflns_number_total 13402
_reflns_threshold_expression 'I > 2\s(I)'
_cod_data_source_file 2al.cif
_cod_data_source_block 2al
_cod_database_code 4128499
_shelx_space_group_comment
;
The symmetry employed for this shelxl refinement is uniquely defined
by the following loop, which should always be used as a source of
symmetry information in preference to the above space-group names.
They are only intended as comments.
;
_shelx_estimated_absorpt_t_min 0.977
_shelx_estimated_absorpt_t_max 0.995

loop_
_space_group_symop_operation_xyz
'x, y, z'
'-x, -y, -z'

loop_
_atom_site_label
_atom_site_type_symbol
_atom_site_fract_x
_atom_site_fract_y
_atom_site_fract_z
_atom_site_U_iso_or_equiv
_atom_site_adp_type
_atom_site_occupancy
_atom_site_site_symmetry_order
_atom_site_calc_flag
_atom_site_refinement_flags_posn
_atom_site_refinement_flags_adp
C1 C -0.53300(18) 0.4872(2) 0.08097(7) 0.0405(4) Uani 1 1 d . .
H1A H -0.541705 0.566797 0.069964 0.061 Uiso 1 1 calc R U
H1B H -0.619723 0.431363 0.098460 0.061 Uiso 1 1 calc R U
H1C H -0.530809 0.430531 0.044304 0.061 Uiso 1 1 calc R U
C2 C -0.15428(15) 0.53714(13) 0.16085(6) 0.0210(3) Uani 1 1 d . .
H2 H -0.083071 0.506284 0.153473 0.025 Uiso 1 1 calc R U
C3 C -0.28440(16) 0.49356(14) 0.11763(6) 0.0254(3) Uani 1 1 d . .
H3 H -0.302046 0.432081 0.080522 0.030 Uiso 1 1 calc R U
C4 C -0.38954(15) 0.53785(14) 0.12742(6) 0.0242(3) Uani 1 1 d . .
C5 C -0.36055(14) 0.63024(14) 0.18167(6) 0.0220(3) Uani 1 1 d . .
H5 H -0.430030 0.663667 0.188385 0.026 Uiso 1 1 calc R U
C6 C -0.23198(13) 0.67401(12) 0.22591(6) 0.0176(2) Uani 1 1 d . .
H6 H -0.214297 0.735474 0.263030 0.021 Uiso 1 1 calc R U
C7 C -0.12925(13) 0.62691(12) 0.21534(6) 0.0155(2) Uani 1 1 d . .
C8 C -0.05983(15) 0.43720(12) 0.30344(6) 0.0188(2) Uani 1 1 d . .
H8A H 0.026516 0.417817 0.304088 0.023 Uiso 1 1 calc R U
H8B H -0.124825 0.398917 0.262092 0.023 Uiso 1 1 calc R U
C9 C -0.14884(14) 0.37805(12) 0.35230(6) 0.0172(2) Uani 1 1 d . .
H9A H -0.148621 0.291005 0.358616 0.021 Uiso 1 1 calc R U
H9B H -0.254406 0.360251 0.341257 0.021 Uiso 1 1 calc R U
C10 C -0.06286(13) 0.49311(12) 0.40904(6) 0.0158(2) Uani 1 1 d . .
H10A H 0.028636 0.489863 0.427828 0.019 Uiso 1 1 calc R U
H10B H -0.127231 0.484339 0.439788 0.019 Uiso 1 1 calc R U
C11 C -0.02009(12) 0.62936(11) 0.38551(5) 0.0128(2) Uani 1 1 d . .
C12 C 0.13116(13) 0.75357(11) 0.42336(5) 0.0137(2) Uani 1 1 d . .
H010 H 0.214596 0.772788 0.400273 0.016 Uiso 1 1 calc R U
C13 C 0.31588(14) 0.80871(14) 0.51224(6) 0.0240(3) Uani 1 1 d . .
H13A H 0.386740 0.813279 0.485428 0.036 Uiso 1 1 calc R U
H13B H 0.335905 0.772234 0.547915 0.036 Uiso 1 1 calc R U
H13C H 0.328484 0.901764 0.525869 0.036 Uiso 1 1 calc R U
C14 C -0.05746(12) 0.82390(11) 0.41800(5) 0.0120(2) Uani 1 1 d . .
C15 C -0.13162(12) 0.68402(11) 0.39030(5) 0.0126(2) Uani 1 1 d . .
C16 C -0.28810(13) 0.61315(12) 0.37316(5) 0.0143(2) Uani 1 1 d . .
H16 H -0.337984 0.518490 0.353121 0.017 Uiso 1 1 calc R U
C17 C -0.37129(13) 0.68134(12) 0.38547(5) 0.0149(2) Uani 1 1 d . .
C18 C -0.29434(13) 0.82037(12) 0.41522(5) 0.0149(2) Uani 1 1 d . .
H18 H -0.351116 0.866295 0.424858 0.018 Uiso 1 1 calc R U
C19 C -0.13788(13) 0.89410(12) 0.43127(5) 0.0138(2) Uani 1 1 d . .
H19 H -0.087716 0.989212 0.450651 0.017 Uiso 1 1 calc R U
C20 C -0.54105(13) 0.60764(13) 0.36647(7) 0.0219(3) Uani 1 1 d . .
H20A H -0.584953 0.629111 0.400194 0.033 Uiso 1 1 calc R U
H20B H -0.577768 0.507427 0.356335 0.033 Uiso 1 1 calc R U
H20C H -0.570628 0.638560 0.330544 0.033 Uiso 1 1 calc R U
C21 C 0.21232(13) 1.00065(12) 0.42895(5) 0.0137(2) Uani 1 1 d . .
C22 C 0.27119(15) 1.23320(12) 0.42819(7) 0.0227(3) Uani 1 1 d . .
H22A H 0.307013 1.244696 0.389139 0.027 Uiso 1 1 calc R U
H22B H 0.358653 1.259901 0.461388 0.027 Uiso 1 1 calc R U
C23 C 0.19660(17) 1.32129(13) 0.44130(7) 0.0270(3) Uani 1 1 d . .
H23A H 0.112315 1.295732 0.407485 0.040 Uiso 1 1 calc R U
H23B H 0.270009 1.419120 0.445642 0.040 Uiso 1 1 calc R U
H23C H 0.158777 1.306522 0.479344 0.040 Uiso 1 1 calc R U
C24 C -0.11090(14) -0.17541(14) 0.04830(7) 0.0250(3) Uani 1 1 d . .
H24A H -0.184984 -0.144195 0.055637 0.037 Uiso 1 1 calc R U
H24B H -0.145531 -0.268881 0.056665 0.037 Uiso 1 1 calc R U
H24C H -0.099532 -0.176670 0.005548 0.037 Uiso 1 1 calc R U
C25 C 0.30880(13) 0.06918(13) 0.10452(6) 0.0174(2) Uani 1 1 d . .
H25 H 0.397194 0.110080 0.087913 0.021 Uiso 1 1 calc R U
C26 C 0.16913(14) -0.01624(13) 0.06605(6) 0.0187(2) Uani 1 1 d . .
H26 H 0.162603 -0.032807 0.023012 0.022 Uiso 1 1 calc R U
C27 C 0.03881(13) -0.07771(13) 0.08989(6) 0.0171(2) Uani 1 1 d . .
C28 C 0.04980(13) -0.04884(13) 0.15300(6) 0.0176(2) Uani 1 1 d . .
H28 H -0.038694 -0.088463 0.169641 0.021 Uiso 1 1 calc R U
C29 C 0.18775(13) 0.03674(13) 0.19185(6) 0.0166(2) Uani 1 1 d . .
H29 H 0.193829 0.056261 0.234776 0.020 Uiso 1 1 calc R U
C30 C 0.31771(13) 0.09399(12) 0.16728(5) 0.0141(2) Uani 1 1 d . .
C31 C 0.45603(13) 0.04212(13) 0.30604(6) 0.0172(2) Uani 1 1 d . .
H31A H 0.345387 -0.016560 0.293377 0.021 Uiso 1 1 calc R U
H31B H 0.478259 0.124173 0.337091 0.021 Uiso 1 1 calc R U
C32 C 0.53108(13) -0.03869(13) 0.32973(5) 0.0162(2) Uani 1 1 d . .
H32A H 0.469926 -0.102423 0.354669 0.019 Uiso 1 1 calc R U
H32B H 0.633127 0.024143 0.354559 0.019 Uiso 1 1 calc R U
C33 C 0.53883(13) -0.11865(12) 0.27092(5) 0.0138(2) Uani 1 1 d . .
H33A H 0.441343 -0.203334 0.254371 0.017 Uiso 1 1 calc R U
H33B H 0.618980 -0.145796 0.278655 0.017 Uiso 1 1 calc R U
C34 C 0.57469(12) -0.01868(11) 0.22569(5) 0.0111(2) Uani 1 1 d . .
C35 C 0.74627(12) 0.06136(11) 0.22180(5) 0.0113(2) Uani 1 1 d . .
H35 H 0.794251 0.158478 0.245788 0.014 Uiso 1 1 calc R U
C36 C 0.93384(13) 0.06219(13) 0.29682(6) 0.0177(2) Uani 1 1 d . .
H36A H 0.881094 0.068618 0.329911 0.027 Uiso 1 1 calc R U
H36B H 1.006003 0.155559 0.293036 0.027 Uiso 1 1 calc R U
H36C H 0.987842 0.010150 0.306092 0.027 Uiso 1 1 calc R U
C37 C 0.60090(12) -0.03638(12) 0.12130(5) 0.0132(2) Uani 1 1 d . .
C38 C 0.55680(13) -0.07989(13) 0.05817(5) 0.0167(2) Uani 1 1 d . .
H38 H 0.625183 -0.041619 0.031904 0.020 Uiso 1 1 calc R U
C39 C 0.40836(13) -0.18187(13) 0.03484(6) 0.0175(2) Uani 1 1 d . .
H39 H 0.375349 -0.212260 -0.008257 0.021 Uiso 1 1 calc R U
C40 C 0.30634(13) -0.24103(12) 0.07255(6) 0.0166(2) Uani 1 1 d . .
C41 C 0.35328(12) -0.19375(12) 0.13576(6) 0.0148(2) Uani 1 1 d . .
H41 H 0.285543 -0.232373 0.162214 0.018 Uiso 1 1 calc R U
C42 C 0.49995(12) -0.08967(11) 0.15976(5) 0.0121(2) Uani 1 1 d . .
C43 C 0.14796(14) -0.35285(14) 0.04479(6) 0.0241(3) Uani 1 1 d . .
H43A H 0.082149 -0.358284 0.074065 0.036 Uiso 1 1 calc R U
H43B H 0.147457 -0.442012 0.034887 0.036 Uiso 1 1 calc R U
H43C H 0.111250 -0.330988 0.007351 0.036 Uiso 1 1 calc R U
C44 C 0.86135(12) 0.15020(12) 0.13387(5) 0.0146(2) Uani 1 1 d . .
C45 C 1.11718(13) 0.31925(13) 0.15865(6) 0.0191(2) Uani 1 1 d . .
H45A H 1.101697 0.382738 0.134635 0.023 Uiso 1 1 calc R U
H45B H 1.146422 0.260154 0.132544 0.023 Uiso 1 1 calc R U
C46 C 1.23746(13) 0.40029(13) 0.21511(6) 0.0213(3) Uani 1 1 d . .
H46A H 1.334329 0.453316 0.203238 0.032 Uiso 1 1 calc R U
H46B H 1.245389 0.336387 0.240181 0.032 Uiso 1 1 calc R U
H46C H 1.211086 0.464010 0.238730 0.032 Uiso 1 1 calc R U
N1 N -0.00806(11) 0.58704(10) 0.32159(5) 0.0150(2) Uani 1 1 d . .
N2 N 0.10092(10) 0.87216(10) 0.43222(5) 0.01318(19) Uani 1 1 d . .
N3 N 0.52684(10) 0.08294(10) 0.25292(4) 0.01261(19) Uani 1 1 d . .
N4 N 0.74391(10) 0.06063(10) 0.15663(4) 0.01314(19) Uani 1 1 d . .
O1 O 0.13946(10) 0.65773(9) 0.24085(4) 0.0221(2) Uani 1 1 d . .
O2 O 0.07950(9) 0.82216(8) 0.30240(4) 0.01699(17) Uani 1 1 d . .
O3 O 0.16524(9) 0.71972(9) 0.47952(4) 0.01838(18) Uani 1 1 d . .
O4 O 0.34333(9) 1.02891(9) 0.43176(4) 0.01834(18) Uani 1 1 d . .
O5 O 0.15831(9) 1.09070(8) 0.42431(4) 0.01681(17) Uani 1 1 d . .
O6 O 0.48420(10) 0.28427(9) 0.26346(4) 0.02208(19) Uani 1 1 d . .
O7 O 0.60788(9) 0.23977(9) 0.18044(4) 0.02020(19) Uani 1 1 d . .
O8 O 0.82738(9) -0.00708(8) 0.24088(4) 0.01388(16) Uani 1 1 d . .
O9 O 0.86020(10) 0.15378(10) 0.08015(4) 0.0229(2) Uani 1 1 d . .
O10 O 0.97991(9) 0.23410(8) 0.17942(4) 0.01518(17) Uani 1 1 d . .
S1 S 0.03515(3) 0.68390(3) 0.27107(2) 0.01431(6) Uani 1 1 d . .
S2 S 0.49498(3) 0.18907(3) 0.21700(2) 0.01463(6) Uani 1 1 d . .

loop_
_atom_site_aniso_label
_atom_site_aniso_U_11
_atom_site_aniso_U_22
_atom_site_aniso_U_33
_atom_site_aniso_U_23
_atom_site_aniso_U_13
_atom_site_aniso_U_12
C1 0.0309(8) 0.0528(11) 0.0217(8) 0.0051(7) -0.0001(6) 0.0081(7)
C2 0.0318(7) 0.0162(6) 0.0172(6) 0.0045(5) 0.0090(5) 0.0119(5)
C3 0.0378(7) 0.0162(6) 0.0144(6) 0.0013(5) 0.0046(5) 0.0069(5)
C4 0.0253(6) 0.0207(6) 0.0180(6) 0.0071(5) 0.0041(5) 0.0027(5)
C5 0.0198(6) 0.0212(6) 0.0224(7) 0.0056(5) 0.0049(5) 0.0071(5)
C6 0.0197(6) 0.0135(5) 0.0177(6) 0.0024(4) 0.0062(5) 0.0057(5)
C7 0.0198(5) 0.0101(5) 0.0155(6) 0.0040(4) 0.0059(4) 0.0052(4)
C8 0.0284(6) 0.0099(5) 0.0192(6) 0.0021(4) 0.0078(5) 0.0094(5)
C9 0.0212(6) 0.0090(5) 0.0196(6) 0.0026(4) 0.0049(5) 0.0056(4)
C10 0.0194(5) 0.0114(5) 0.0168(6) 0.0037(4) 0.0044(4) 0.0070(4)
C11 0.0144(5) 0.0098(5) 0.0130(5) 0.0012(4) 0.0031(4) 0.0050(4)
C12 0.0147(5) 0.0110(5) 0.0153(6) 0.0016(4) 0.0027(4) 0.0064(4)
C13 0.0213(6) 0.0199(6) 0.0218(7) 0.0007(5) -0.0064(5) 0.0058(5)
C14 0.0120(5) 0.0114(5) 0.0110(5) 0.0027(4) 0.0023(4) 0.0041(4)
C15 0.0146(5) 0.0114(5) 0.0118(5) 0.0028(4) 0.0043(4) 0.0056(4)
C16 0.0152(5) 0.0108(5) 0.0137(5) 0.0019(4) 0.0025(4) 0.0037(4)
C17 0.0134(5) 0.0159(5) 0.0147(6) 0.0054(4) 0.0034(4) 0.0057(4)
C18 0.0161(5) 0.0157(5) 0.0158(6) 0.0050(4) 0.0043(4) 0.0093(4)
C19 0.0168(5) 0.0110(5) 0.0129(5) 0.0015(4) 0.0026(4) 0.0061(4)
C20 0.0143(5) 0.0186(6) 0.0293(7) 0.0057(5) 0.0035(5) 0.0047(5)
C21 0.0162(5) 0.0118(5) 0.0109(5) 0.0012(4) 0.0018(4) 0.0051(4)
C22 0.0229(6) 0.0103(5) 0.0301(7) 0.0075(5) 0.0064(5) 0.0026(5)
C23 0.0380(8) 0.0137(6) 0.0285(7) 0.0059(5) 0.0116(6) 0.0101(6)
C24 0.0193(6) 0.0254(7) 0.0270(7) 0.0051(6) -0.0008(5) 0.0092(5)
C25 0.0179(5) 0.0216(6) 0.0175(6) 0.0085(5) 0.0074(5) 0.0113(5)
C26 0.0204(6) 0.0244(6) 0.0142(6) 0.0054(5) 0.0036(5) 0.0127(5)
C27 0.0170(5) 0.0169(6) 0.0198(6) 0.0052(5) 0.0017(5) 0.0101(5)
C28 0.0153(5) 0.0200(6) 0.0207(6) 0.0071(5) 0.0064(5) 0.0097(5)
C29 0.0185(5) 0.0202(6) 0.0160(6) 0.0056(5) 0.0062(4) 0.0122(5)
C30 0.0151(5) 0.0141(5) 0.0159(6) 0.0048(4) 0.0031(4) 0.0088(4)
C31 0.0188(5) 0.0227(6) 0.0154(6) 0.0062(5) 0.0084(4) 0.0124(5)
C32 0.0177(5) 0.0205(6) 0.0133(6) 0.0062(5) 0.0062(4) 0.0099(5)
C33 0.0145(5) 0.0128(5) 0.0138(5) 0.0044(4) 0.0042(4) 0.0056(4)
C34 0.0108(5) 0.0102(5) 0.0121(5) 0.0015(4) 0.0028(4) 0.0047(4)
C35 0.0112(5) 0.0119(5) 0.0103(5) 0.0020(4) 0.0025(4) 0.0050(4)
C36 0.0162(5) 0.0219(6) 0.0147(6) 0.0029(5) -0.0012(4) 0.0098(5)
C37 0.0107(5) 0.0130(5) 0.0130(5) 0.0017(4) 0.0005(4) 0.0039(4)
C38 0.0161(5) 0.0190(6) 0.0124(6) 0.0024(4) 0.0030(4) 0.0062(5)
C39 0.0182(5) 0.0179(6) 0.0126(6) -0.0012(4) -0.0009(4) 0.0073(5)
C40 0.0130(5) 0.0131(5) 0.0178(6) -0.0004(4) -0.0016(4) 0.0032(4)
C41 0.0118(5) 0.0118(5) 0.0177(6) 0.0026(4) 0.0026(4) 0.0032(4)
C42 0.0118(5) 0.0117(5) 0.0125(5) 0.0024(4) 0.0020(4) 0.0054(4)
C43 0.0156(6) 0.0200(6) 0.0235(7) -0.0009(5) -0.0022(5) 0.0001(5)
C44 0.0122(5) 0.0150(5) 0.0141(6) 0.0036(4) 0.0028(4) 0.0043(4)
C45 0.0117(5) 0.0185(6) 0.0219(6) 0.0049(5) 0.0066(4) 0.0017(4)
C46 0.0124(5) 0.0186(6) 0.0275(7) -0.0009(5) 0.0036(5) 0.0041(5)
N1 0.0215(5) 0.0090(4) 0.0147(5) 0.0020(4) 0.0065(4) 0.0067(4)
N2 0.0117(4) 0.0095(4) 0.0161(5) 0.0008(4) 0.0024(4) 0.0037(4)
N3 0.0143(4) 0.0136(4) 0.0125(5) 0.0032(4) 0.0045(4) 0.0082(4)
N4 0.0101(4) 0.0150(5) 0.0094(4) 0.0018(4) 0.0014(3) 0.0021(4)
O1 0.0234(4) 0.0234(5) 0.0260(5) 0.0084(4) 0.0145(4) 0.0135(4)
O2 0.0190(4) 0.0101(4) 0.0193(4) 0.0027(3) 0.0052(3) 0.0045(3)
O3 0.0171(4) 0.0160(4) 0.0184(4) 0.0037(3) -0.0017(3) 0.0060(3)
O4 0.0136(4) 0.0162(4) 0.0211(5) 0.0030(3) 0.0035(3) 0.0038(3)
O5 0.0168(4) 0.0094(4) 0.0216(5) 0.0039(3) 0.0030(3) 0.0040(3)
O6 0.0247(4) 0.0164(4) 0.0255(5) -0.0017(4) -0.0004(4) 0.0127(4)
O7 0.0153(4) 0.0175(4) 0.0276(5) 0.0120(4) 0.0060(4) 0.0053(3)
O8 0.0138(4) 0.0146(4) 0.0141(4) 0.0006(3) -0.0001(3) 0.0086(3)
O9 0.0181(4) 0.0279(5) 0.0142(4) 0.0069(4) 0.0045(3) 0.0028(4)
O10 0.0101(4) 0.0159(4) 0.0143(4) 0.0028(3) 0.0025(3) 0.0018(3)
S1 0.01583(13) 0.01113(13) 0.01656(14) 0.00377(10) 0.00728(10) 0.00569(10)
S2 0.01369(13) 0.01191(13) 0.01837(15) 0.00394(11) 0.00240(10) 0.00610(10)

loop_
_atom_type_symbol
_atom_type_description
_atom_type_scat_dispersion_real
_atom_type_scat_dispersion_imag
_atom_type_scat_source
C C 0.0034 0.0017 'International Tables Vol C Tables 4.2.6.8 and 6.1.1.4'
H H 0.0000 0.0000 'International Tables Vol C Tables 4.2.6.8 and 6.1.1.4'
N N 0.0066 0.0034 'International Tables Vol C Tables 4.2.6.8 and 6.1.1.4'
O O 0.0114 0.0062 'International Tables Vol C Tables 4.2.6.8 and 6.1.1.4'
S S 0.1250 0.1256 'International Tables Vol C Tables 4.2.6.8 and 6.1.1.4'

loop_
_geom_angle_atom_site_label_1
_geom_angle_atom_site_label_2
_geom_angle_atom_site_label_3
_geom_angle
C4 C1 H1A 109.5
C4 C1 H1B 109.5
H1A C1 H1B 109.5
C4 C1 H1C 109.5
H1A C1 H1C 109.5
H1B C1 H1C 109.5
C3 C2 C7 119.09(12)
C3 C2 H2 120.5
C7 C2 H2 120.5
C2 C3 C4 121.35(12)
C2 C3 H3 119.3
C4 C3 H3 119.3
C3 C4 C5 118.61(13)
C3 C4 C1 121.17(13)
C5 C4 C1 120.22(14)
C6 C5 C4 121.05(13)
C6 C5 H5 119.5
C4 C5 H5 119.5
C5 C6 C7 119.23(12)
C5 C6 H6 120.4
C7 C6 H6 120.4
C6 C7 C2 120.64(12)
C6 C7 S1 119.31(9)
C2 C7 S1 120.04(10)
N1 C8 C9 102.66(9)
N1 C8 H8A 111.2
C9 C8 H8A 111.2
N1 C8 H8B 111.2
C9 C8 H8B 111.2
H8A C8 H8B 109.1
C8 C9 C10 102.69(9)
C8 C9 H9A 111.2
C10 C9 H9A 111.2
C8 C9 H9B 111.2
C10 C9 H9B 111.2
H9A C9 H9B 109.1
C9 C10 C11 104.95(10)
C9 C10 H10A 110.8
C11 C10 H10A 110.8
C9 C10 H10B 110.8
C11 C10 H10B 110.8
H10A C10 H10B 108.8
N1 C11 C15 114.37(10)
N1 C11 C10 100.89(9)
C15 C11 C10 114.08(9)
N1 C11 C12 112.19(9)
C15 C11 C12 102.64(9)
C10 C11 C12 113.14(10)
O3 C12 N2 111.48(9)
O3 C12 C11 108.32(9)
N2 C12 C11 105.13(9)
O3 C12 H010 110.6
N2 C12 H010 110.6
C11 C12 H010 110.6
O3 C13 H13A 109.5
O3 C13 H13B 109.5
H13A C13 H13B 109.5
O3 C13 H13C 109.5
H13A C13 H13C 109.5
H13B C13 H13C 109.5
C19 C14 C15 120.92(10)
C19 C14 N2 129.01(10)
C15 C14 N2 109.94(10)
C16 C15 C14 120.42(11)
C16 C15 C11 128.92(10)
C14 C15 C11 110.63(10)
C17 C16 C15 119.78(11)
C17 C16 H16 120.1
C15 C16 H16 120.1
C16 C17 C18 118.60(11)
C16 C17 C20 120.91(11)
C18 C17 C20 120.49(11)
C19 C18 C17 122.52(11)
C19 C18 H18 118.7
C17 C18 H18 118.7
C14 C19 C18 117.69(10)
C14 C19 H19 121.2
C18 C19 H19 121.2
C17 C20 H20A 109.5
C17 C20 H20B 109.5
H20A C20 H20B 109.5
C17 C20 H20C 109.5
H20A C20 H20C 109.5
H20B C20 H20C 109.5
O4 C21 O5 124.74(10)
O4 C21 N2 123.63(11)
O5 C21 N2 111.60(10)
O5 C22 C23 106.68(10)
O5 C22 H22A 110.4
C23 C22 H22A 110.4
O5 C22 H22B 110.4
C23 C22 H22B 110.4
H22A C22 H22B 108.6
C22 C23 H23A 109.5
C22 C23 H23B 109.5
H23A C23 H23B 109.5
C22 C23 H23C 109.5
H23A C23 H23C 109.5
H23B C23 H23C 109.5
C27 C24 H24A 109.5
C27 C24 H24B 109.5
H24A C24 H24B 109.5
C27 C24 H24C 109.5
H24A C24 H24C 109.5
H24B C24 H24C 109.5
C30 C25 C26 119.41(11)
C30 C25 H25 120.3
C26 C25 H25 120.3
C25 C26 C27 120.83(11)
C25 C26 H26 119.6
C27 C26 H26 119.6
C28 C27 C26 118.80(11)
C28 C27 C24 120.57(11)
C26 C27 C24 120.63(12)
C29 C28 C27 121.05(11)
C29 C28 H28 119.5
C27 C28 H28 119.5
C28 C29 C30 119.33(11)
C28 C29 H29 120.3
C30 C29 H29 120.3
C25 C30 C29 120.53(11)
C25 C30 S2 120.02(9)
C29 C30 S2 119.32(9)
N3 C31 C32 101.69(9)
N3 C31 H31A 111.4
C32 C31 H31A 111.4
N3 C31 H31B 111.4
C32 C31 H31B 111.4
H31A C31 H31B 109.3
C31 C32 C33 102.72(10)
C31 C32 H32A 111.2
C33 C32 H32A 111.2
C31 C32 H32B 111.2
C33 C32 H32B 111.2
H32A C32 H32B 109.1
C32 C33 C34 105.70(9)
C32 C33 H33A 110.6
C34 C33 H33A 110.6
C32 C33 H33B 110.6
C34 C33 H33B 110.6
H33A C33 H33B 108.7
N3 C34 C42 115.26(9)
N3 C34 C33 101.68(8)
C42 C34 C33 113.89(9)
N3 C34 C35 109.27(8)
C42 C34 C35 102.31(8)
C33 C34 C35 114.85(9)
O8 C35 N4 108.01(9)
O8 C35 C34 112.64(9)
N4 C35 C34 104.10(9)
O8 C35 H35 110.6
N4 C35 H35 110.6
C34 C35 H35 110.6
O8 C36 H36A 109.5
O8 C36 H36B 109.5
H36A C36 H36B 109.5
O8 C36 H36C 109.5
H36A C36 H36C 109.5
H36B C36 H36C 109.5
C38 C37 C42 121.40(10)
C38 C37 N4 129.03(10)
C42 C37 N4 109.58(10)
C37 C38 C39 117.40(11)
C37 C38 H38 121.3
C39 C38 H38 121.3
C38 C39 C40 122.36(11)
C38 C39 H39 118.8
C40 C39 H39 118.8
C41 C40 C39 118.91(10)
C41 C40 C43 121.06(11)
C39 C40 C43 120.03(11)
C42 C41 C40 119.50(11)
C42 C41 H41 120.3
C40 C41 H41 120.3
C41 C42 C37 120.36(11)
C41 C42 C34 129.22(10)
C37 C42 C34 110.42(9)
C40 C43 H43A 109.5
C40 C43 H43B 109.5
H43A C43 H43B 109.5
C40 C43 H43C 109.5
H43A C43 H43C 109.5
H43B C43 H43C 109.5
O9 C44 O10 124.34(10)
O9 C44 N4 124.97(11)
O10 C44 N4 110.69(10)
O10 C45 C46 106.64(10)
O10 C45 H45A 110.4
C46 C45 H45A 110.4
O10 C45 H45B 110.4
C46 C45 H45B 110.4
H45A C45 H45B 108.6
C45 C46 H46A 109.5
C45 C46 H46B 109.5
H46A C46 H46B 109.5
C45 C46 H46C 109.5
H46A C46 H46C 109.5
H46B C46 H46C 109.5
C8 N1 C11 113.40(9)
C8 N1 S1 119.72(8)
C11 N1 S1 126.43(8)
C21 N2 C14 126.49(10)
C21 N2 C12 118.74(9)
C14 N2 C12 109.52(9)
C31 N3 C34 111.86(9)
C31 N3 S2 119.53(8)
C34 N3 S2 124.92(8)
C44 N4 C37 124.91(10)
C44 N4 C35 123.94(9)
C37 N4 C35 110.96(9)
C12 O3 C13 113.86(9)
C21 O5 C22 115.31(9)
C35 O8 C36 114.46(9)
C44 O10 C45 114.21(9)
O1 S1 O2 119.42(5)
O1 S1 N1 107.51(5)
O2 S1 N1 106.41(5)
O1 S1 C7 106.61(6)
O2 S1 C7 108.75(5)
N1 S1 C7 107.65(5)
O7 S2 O6 119.95(6)
O7 S2 N3 106.89(5)
O6 S2 N3 105.41(5)
O7 S2 C30 108.06(6)
O6 S2 C30 107.93(5)
N3 S2 C30 108.11(5)

loop_
_geom_bond_atom_site_label_1
_geom_bond_atom_site_label_2
_geom_bond_distance
C1 C4 1.508(2)
C1 H1A 0.9800
C1 H1B 0.9800
C1 H1C 0.9800
C2 C3 1.385(2)
C2 C7 1.3941(17)
C2 H2 0.9500
C3 C4 1.388(2)
C3 H3 0.9500
C4 C5 1.3959(19)
C5 C6 1.3863(18)
C5 H5 0.9500
C6 C7 1.3897(17)
C6 H6 0.9500
C7 S1 1.7604(13)
C8 N1 1.4755(15)
C8 C9 1.5256(17)
C8 H8A 0.9900
C8 H8B 0.9900
C9 C10 1.5268(17)
C9 H9A 0.9900
C9 H9B 0.9900
C10 C11 1.5470(16)
C10 H10A 0.9900
C10 H10B 0.9900
C11 N1 1.4909(15)
C11 C15 1.5119(16)
C11 C12 1.5664(16)
C12 O3 1.4069(15)
C12 N2 1.4706(15)
C12 H010 1.0000
C13 O3 1.4263(15)
C13 H13A 0.9800
C13 H13B 0.9800
C13 H13C 0.9800
C14 C19 1.3886(16)
C14 C15 1.3926(15)
C14 N2 1.4235(14)
C15 C16 1.3910(16)
C16 C17 1.3909(17)
C16 H16 0.9500
C17 C18 1.3969(17)
C17 C20 1.5097(16)
C18 C19 1.3901(16)
C18 H18 0.9500
C19 H19 0.9500
C20 H20A 0.9800
C20 H20B 0.9800
C20 H20C 0.9800
C21 O4 1.2109(14)
C21 O5 1.3434(14)
C21 N2 1.3754(14)
C22 O5 1.4519(14)
C22 C23 1.5012(19)
C22 H22A 0.9900
C22 H22B 0.9900
C23 H23A 0.9800
C23 H23B 0.9800
C23 H23C 0.9800
C24 C27 1.5071(17)
C24 H24A 0.9800
C24 H24B 0.9800
C24 H24C 0.9800
C25 C30 1.3865(17)
C25 C26 1.3927(17)
C25 H25 0.9500
C26 C27 1.3938(17)
C26 H26 0.9500
C27 C28 1.3935(18)
C28 C29 1.3855(17)
C28 H28 0.9500
C29 C30 1.3958(16)
C29 H29 0.9500
C30 S2 1.7616(12)
C31 N3 1.4794(15)
C31 C32 1.5144(17)
C31 H31A 0.9900
C31 H31B 0.9900
C32 C33 1.5266(16)
C32 H32A 0.9900
C32 H32B 0.9900
C33 C34 1.5448(16)
C33 H33A 0.9900
C33 H33B 0.9900
C34 N3 1.5045(14)
C34 C42 1.5130(16)
C34 C35 1.5752(15)
C35 O8 1.4105(14)
C35 N4 1.4602(14)
C35 H35 1.0000
C36 O8 1.4212(14)
C36 H36A 0.9800
C36 H36B 0.9800
C36 H36C 0.9800
C37 C38 1.3882(16)
C37 C42 1.3906(15)
C37 N4 1.4106(14)
C38 C39 1.3933(16)
C38 H38 0.9500
C39 C40 1.3966(17)
C39 H39 0.9500
C40 C41 1.3947(17)
C40 C43 1.5065(16)
C41 C42 1.3903(15)
C41 H41 0.9500
C43 H43A 0.9800
C43 H43B 0.9800
C43 H43C 0.9800
C44 O9 1.2111(15)
C44 O10 1.3469(14)
C44 N4 1.3653(14)
C45 O10 1.4561(13)
C45 C46 1.5029(18)
C45 H45A 0.9900
C45 H45B 0.9900
C46 H46A 0.9800
C46 H46B 0.9800
C46 H46C 0.9800
N1 S1 1.6185(10)
N3 S2 1.6257(10)
O1 S1 1.4365(9)
O2 S1 1.4377(9)
O6 S2 1.4378(9)
O7 S2 1.4347(9)
